data_4512542
loop_
_publ_author_name
'Di Nicola, Corrado'
'Garau, Federica'
'Gazzano, Massimo'
'Lanza, Arianna'
'Monari, Magda'
'Nestola, Fabrizio'
'Pandolfo, Luciano'
'Pettinari, Claudio'

_publ_section_title
;
 Interaction of the Trinuclear Triangular Secondary Building Unit
 [Cu3(\m3-OH)(\m-pz)3]2+with 4,4&#x2032;-Bipyridine. Structural
 Characterizations of New Coordination Polymers and Hexanuclear
 CuIIClusters. 2\%
;
_journal_issue 3
_journal_name_full 'Crystal Growth &amp; Design'
_journal_page_first 1259
_journal_paper_doi 10.1021/cg501647r
_journal_volume 15
_journal_year 2015
_chemical_formula_sum 'C92 H88 Cu6 N26 O11'
_chemical_formula_weight 2115.12
_chemical_name_systematic
;
 ?
;
_space_group_IT_number 72
_symmetry_cell_setting orthorhombic
_symmetry_space_group_name_Hall '-I 2 2c'
_symmetry_space_group_name_H-M 'I b a m'
_atom_sites_solution_hydrogens geom
_atom_sites_solution_primary direct
_atom_sites_solution_secondary difmap
_audit_creation_method SHELXL-97
_cell_angle_alpha 90.00
_cell_angle_beta 90.00
_cell_angle_gamma 90.00
_cell_formula_units_Z 4
_cell_length_a 35.272(4)
_cell_length_b 13.7758(14)
_cell_length_c 23.686(2)
_cell_measurement_reflns_used 7464
_cell_measurement_temperature 296(2)
_cell_measurement_theta_max 23.49
_cell_measurement_theta_min 2.28
_cell_volume 11509(2)
_computing_cell_refinement 'Bruker SAINT'
_computing_data_collection 'Bruker APEX2'
_computing_data_reduction 'Bruker SAINT'
_computing_molecular_graphics 'Bruker SHELXTL'
_computing_publication_material 'Bruker SHELXTL'
_computing_structure_refinement 'SHELXL-97 (Sheldrick, 2008)'
_computing_structure_solution 'SHELXS-97 (Sheldrick, 2008)'
_diffrn_ambient_temperature 296(2)
_diffrn_measured_fraction_theta_full 0.980
_diffrn_measured_fraction_theta_max 0.980
_diffrn_measurement_device_type 'Bruker APEX-II CCD'
_diffrn_measurement_method '\f and \w scans'
_diffrn_radiation_monochromator graphite
_diffrn_radiation_source 'fine-focus sealed tube'
_diffrn_radiation_type MoK\a
_diffrn_radiation_wavelength 0.71073
_diffrn_reflns_av_R_equivalents 0.1263
_diffrn_reflns_av_sigmaI/netI 0.0625
_diffrn_reflns_limit_h_max 41
_diffrn_reflns_limit_h_min -41
_diffrn_reflns_limit_k_max 16
_diffrn_reflns_limit_k_min -16
_diffrn_reflns_limit_l_max 27
_diffrn_reflns_limit_l_min -27
_diffrn_reflns_number 49274
_diffrn_reflns_theta_full 24.80
_diffrn_reflns_theta_max 24.80
_diffrn_reflns_theta_min 1.72
_exptl_absorpt_coefficient_mu 1.149
_exptl_absorpt_correction_T_max 0.810
_exptl_absorpt_correction_T_min 0.713
_exptl_absorpt_correction_type empirical
_exptl_absorpt_process_details SADABS
_exptl_crystal_colour green-blue
_exptl_crystal_density_diffrn 1.220
_exptl_crystal_density_method 'not measured'
_exptl_crystal_description platelet
_exptl_crystal_F_000 4328
_exptl_crystal_size_max 0.25
_exptl_crystal_size_mid 0.20
_exptl_crystal_size_min 0.20
_refine_diff_density_max 0.501
_refine_diff_density_min -0.444
_refine_diff_density_rms 0.097
_refine_ls_extinction_method none
_refine_ls_goodness_of_fit_ref 1.069
_refine_ls_hydrogen_treatment mixed
_refine_ls_matrix_type full
_refine_ls_number_parameters 331
_refine_ls_number_reflns 4998
_refine_ls_number_restraints 12
_refine_ls_restrained_S_all 1.077
_refine_ls_R_factor_all 0.1501
_refine_ls_R_factor_gt 0.0727
_refine_ls_shift/su_max 0.044
_refine_ls_shift/su_mean 0.001
_refine_ls_structure_factor_coef Fsqd
_refine_ls_weighting_details 'calc w=1/[\s^2^(Fo^2^)+(0.1174P)^2^+28.3821P] where P=(Fo^2^+2Fc^2^)/3'
_refine_ls_weighting_scheme calc
_refine_ls_wR_factor_gt 0.1813
_refine_ls_wR_factor_ref 0.2451
_reflns_number_gt 2539
_reflns_number_total 4998
_reflns_threshold_expression >2\s(I)
_cod_data_source_file cg501647r_si_002.cif
_cod_data_source_block comp-4
_cod_depositor_comments
;
The following automatic conversions were performed:
'__cell_measurement_reflns_used' tag replaced with
'_cell_measurement_reflns_used'.

Automatic conversion script
Id: cif_correct_tags 1440 2010-10-19 06:21:57Z saulius 

The following automatic conversions were performed:

'_symmetry_cell_setting' value 'Orthorhombic' changed to
'orthorhombic' according to
/home/saulius/struct/COD-crude-data--automatic-downloads/rss-feeds/ACS/lib/dictionaries/cif_core.dic
dictionary named 'cif_core.dic' version 2.4.2 from 2011-04-26.

Automatic conversion script
Id: cif_fix_values 2935 2014-11-11 08:27:57Z andrius 

 Adding full bibliography for 4512540--4512546.cif.
;
_cod_original_sg_symbol_H-M Ibam
_cod_database_code 4512542

loop_
_symmetry_equiv_pos_as_xyz
'x, y, z'
'-x, -y, z'
'-x+1/2, y+1/2, -z'
'x+1/2, -y+1/2, -z'
'x+1/2, y+1/2, z+1/2'
'-x+1/2, -y+1/2, z+1/2'
'-x+1, y+1, -z+1/2'
'x+1, -y+1, -z+1/2'
'-x, -y, -z'
'x, y, -z'
'x-1/2, -y-1/2, z'
'-x-1/2, y-1/2, z'
'-x+1/2, -y+1/2, -z+1/2'
'x+1/2, y+1/2, -z+1/2'
'x, -y, z+1/2'
'-x, y, z+1/2'

loop_
_atom_site_label
_atom_site_type_symbol
_atom_site_fract_x
_atom_site_fract_y
_atom_site_fract_z
_atom_site_U_iso_or_equiv
_atom_site_adp_type
_atom_site_occupancy
_atom_site_symmetry_multiplicity
_atom_site_calc_flag
_atom_site_refinement_flags
_atom_site_disorder_assembly
_atom_site_disorder_group
Cu1 Cu 0.15454(2) 0.13594(6) 0.42850(4) 0.0660(4) Uani 1 1 d D . .
Cu2 Cu 0.19019(3) -0.05720(9) 0.5000 0.0663(5) Uani 1 2 d SD . .
N2 N 0.16327(18) 0.2225(5) 0.3574(3) 0.0701(18) Uani 1 1 d . . .
N3 N 0.2038(3) 0.4781(5) 0.1045(4) 0.094(2) Uani 1 1 d . . .
N1 N 0.09488(17) 0.0857(4) 0.4221(3) 0.0735(19) Uani 1 1 d . . .
O1 O 0.17903(17) 0.0831(5) 0.5000 0.0621(18) Uani 1 2 d SD . .
H111 H 0.1995(6) 0.1085(14) 0.5000 0.075 Uiso 1 2 d SD . .
O2 O 0.1908(2) -0.2022(5) 0.5000 0.071(2) Uani 1 2 d S . .
O3 O 0.1294(2) -0.1781(6) 0.5000 0.101(3) Uani 1 2 d S . .
N4 N 0.18828(17) -0.0548(5) 0.4182(3) 0.0703(18) Uani 1 1 d . . .
N5 N 0.14022(17) 0.2514(4) 0.4711(3) 0.0706(18) Uani 1 1 d . . .
N6 N 0.17426(16) 0.0209(5) 0.3881(3) 0.0662(17) Uani 1 1 d . . .
O4 O 0.2646(3) -0.0604(7) 0.5000 0.099(3) Uani 1 2 d SD . .
H41 H 0.279(2) -0.037(6) 0.472(3) 0.118 Uiso 1 1 d D . .
O5 O 0.2356(2) 0.2248(6) 0.5000 0.115(3) Uani 1 2 d SD . .
H51 H 0.228(4) 0.286(4) 0.5000 0.138 Uiso 1 2 d SD . .
C1 C 0.1969(2) -0.1247(6) 0.3802(5) 0.081(2) Uani 1 1 d . . .
H1 H 0.2071 -0.1849 0.3894 0.098 Uiso 1 1 calc R . .
C2 C 0.1887(3) -0.0956(8) 0.3278(5) 0.093(3) Uani 1 1 d . . .
H2 H 0.1920 -0.1302 0.2945 0.112 Uiso 1 1 calc R . .
C3 C 0.1740(2) -0.0015(7) 0.3339(4) 0.080(2) Uani 1 1 d . . .
H3 H 0.1655 0.0382 0.3047 0.096 Uiso 1 1 calc R . .
C4 C 0.0862(2) -0.0060(7) 0.4213(4) 0.097(3) Uani 1 1 d . . .
H4 H 0.1062 -0.0500 0.4214 0.117 Uiso 1 1 calc R . .
C5 C 0.0502(2) -0.0440(6) 0.4204(4) 0.090(3) Uani 1 1 d . . .
H5 H 0.0466 -0.1109 0.4200 0.108 Uiso 1 1 calc R . .
C6 C 0.01956(19) 0.0174(5) 0.4200(3) 0.0605(19) Uani 1 1 d . . .
C7 C 0.0281(2) 0.1151(6) 0.4193(5) 0.116(4) Uani 1 1 d . . .
H7 H 0.0088 0.1609 0.4171 0.139 Uiso 1 1 calc R . .
C8 C 0.0649(3) 0.1437(6) 0.4218(6) 0.133(5) Uani 1 1 d . . .
H8 H 0.0694 0.2101 0.4234 0.160 Uiso 1 1 calc R . .
C9 C 0.1248(2) 0.3373(6) 0.4538(4) 0.084(3) Uani 1 1 d . . .
H9 H 0.1218 0.3564 0.4164 0.101 Uiso 1 1 calc R . .
C10 C 0.1143(4) 0.3912(8) 0.5000 0.089(4) Uani 1 2 d S . .
H10 H 0.1026 0.4517 0.5000 0.107 Uiso 1 2 calc SR . .
C11 C 0.1385(2) 0.2321(6) 0.3160(4) 0.084(2) Uani 1 1 d . . .
H11 H 0.1154 0.2004 0.3197 0.100 Uiso 1 1 calc R . .
C12 C 0.1446(2) 0.2858(6) 0.2676(4) 0.083(3) Uani 1 1 d . . .
H12 H 0.1256 0.2911 0.2405 0.099 Uiso 1 1 calc R . .
C13 C 0.1792(2) 0.3315(5) 0.2597(4) 0.066(2) Uani 1 1 d . . .
C14 C 0.1873(2) 0.3841(5) 0.2072(4) 0.068(2) Uani 1 1 d . . .
C15 C 0.1595(2) 0.4278(6) 0.1756(4) 0.083(2) Uani 1 1 d . . .
H15 H 0.1344 0.4268 0.1877 0.100 Uiso 1 1 calc R . .
C16 C 0.1693(3) 0.4736(7) 0.1254(5) 0.095(3) Uani 1 1 d . . .
H16 H 0.1499 0.5034 0.1051 0.114 Uiso 1 1 calc R . .
C17 C 0.2303(3) 0.4373(7) 0.1352(4) 0.090(3) Uani 1 1 d . . .
H17 H 0.2551 0.4402 0.1221 0.108 Uiso 1 1 calc R . .
C18 C 0.2238(2) 0.3909(6) 0.1852(4) 0.082(2) Uani 1 1 d . . .
H18 H 0.2439 0.3635 0.2048 0.098 Uiso 1 1 calc R . .
C19 C 0.2049(2) 0.3222(6) 0.3039(4) 0.075(2) Uani 1 1 d . . .
H19 H 0.2284 0.3526 0.3015 0.089 Uiso 1 1 calc R . .
C20 C 0.1961(2) 0.2692(6) 0.3506(4) 0.074(2) Uani 1 1 d . . .
H20 H 0.2140 0.2653 0.3793 0.089 Uiso 1 1 calc R . .
C24 C 0.1572(3) -0.2333(8) 0.5000 0.074(3) Uani 1 2 d S . .
C25 C 0.1521(4) -0.3389(9) 0.5000 0.124(6) Uani 1 2 d S . .
H25A H 0.1498 -0.3615 0.5382 0.186 Uiso 0.50 1 calc PR A -1
H25B H 0.1736 -0.3691 0.4825 0.186 Uiso 0.50 1 calc PR A -1
H25C H 0.1296 -0.3551 0.4794 0.186 Uiso 0.50 1 calc PR A -1
N7 N 0.0971(6) 0.0000 0.2500 0.33(3) Uani 1 2 d SDU . .
C23 C 0.0193(4) 0.0000 0.2500 0.122(5) Uani 1 2 d SD . .
C22 C 0.0400(5) 0.0822(15) 0.2304(7) 0.185(7) Uani 1 1 d . . .
H22 H 0.0272 0.1376 0.2188 0.221 Uiso 1 1 calc R . .
C21 C 0.0781(9) 0.080(2) 0.2288(10) 0.256(13) Uani 1 1 d . . .
H21 H 0.0916 0.1316 0.2135 0.308 Uiso 1 1 calc R . .
O1W O 0.0565(6) -0.2600(15) 0.5000 0.24(2) Uani 0.50 2 d SP . .

loop_
_atom_site_aniso_label
_atom_site_aniso_U_11
_atom_site_aniso_U_22
_atom_site_aniso_U_33
_atom_site_aniso_U_23
_atom_site_aniso_U_13
_atom_site_aniso_U_12
Cu1 0.0554(6) 0.0525(6) 0.0902(8) 0.0005(5) -0.0028(5) -0.0021(4)
Cu2 0.0539(8) 0.0501(7) 0.0950(11) 0.000 0.000 0.0004(6)
N2 0.057(4) 0.065(4) 0.088(5) 0.002(3) -0.005(4) -0.006(3)
N3 0.094(6) 0.075(5) 0.114(7) 0.019(5) 0.001(5) -0.012(4)
N1 0.054(4) 0.048(4) 0.119(6) -0.010(4) 0.003(3) -0.006(3)
O1 0.046(4) 0.048(4) 0.093(5) 0.000 0.000 -0.006(3)
O2 0.059(5) 0.051(4) 0.104(6) 0.000 0.000 0.002(3)
O3 0.058(5) 0.071(5) 0.175(9) 0.000 0.000 -0.002(4)
N4 0.048(3) 0.055(4) 0.108(6) -0.005(4) 0.002(3) 0.001(3)
N5 0.060(4) 0.050(3) 0.103(5) 0.003(3) 0.000(3) -0.006(3)
N6 0.049(3) 0.070(4) 0.080(5) -0.005(4) 0.002(3) 0.005(3)
O4 0.101(7) 0.098(7) 0.097(7) 0.000 0.000 -0.041(5)
O5 0.056(5) 0.066(5) 0.221(11) 0.000 0.000 -0.011(4)
C1 0.076(6) 0.072(6) 0.096(7) -0.010(6) 0.005(5) 0.008(4)
C2 0.089(6) 0.092(7) 0.097(8) -0.026(6) 0.000(6) 0.003(5)
C3 0.078(6) 0.084(6) 0.076(7) 0.002(5) -0.010(5) 0.003(5)
C4 0.046(4) 0.067(5) 0.178(10) -0.015(6) 0.007(5) -0.001(4)
C5 0.054(5) 0.051(4) 0.165(10) -0.004(5) -0.007(5) -0.007(4)
C6 0.048(4) 0.057(4) 0.076(5) 0.005(4) -0.003(3) -0.009(3)
C7 0.048(5) 0.049(5) 0.251(14) 0.003(6) 0.006(6) -0.002(4)
C8 0.053(5) 0.049(5) 0.296(17) -0.008(7) 0.002(7) -0.003(4)
C9 0.083(6) 0.051(5) 0.119(8) 0.020(5) 0.000(5) -0.003(4)
C10 0.095(9) 0.033(6) 0.139(13) 0.000 0.000 0.004(6)
C11 0.062(5) 0.087(6) 0.102(7) 0.017(6) -0.001(5) -0.013(4)
C12 0.057(5) 0.086(6) 0.105(7) 0.015(5) -0.010(5) -0.002(4)
C13 0.061(5) 0.048(4) 0.089(6) 0.000(4) 0.002(4) 0.009(4)
C14 0.065(5) 0.046(4) 0.092(6) 0.008(4) -0.004(4) 0.002(4)
C15 0.079(6) 0.075(6) 0.096(7) 0.009(5) 0.002(5) 0.010(4)
C16 0.095(7) 0.075(6) 0.115(8) 0.017(6) -0.018(6) 0.010(5)
C17 0.075(6) 0.098(7) 0.096(7) 0.016(6) 0.006(5) -0.018(5)
C18 0.057(5) 0.087(6) 0.101(7) 0.015(5) -0.006(5) -0.004(4)
C19 0.057(5) 0.059(5) 0.107(7) 0.007(5) 0.003(5) -0.003(4)
C20 0.059(5) 0.069(5) 0.093(7) 0.000(5) -0.010(4) -0.002(4)
C24 0.059(7) 0.053(6) 0.111(10) 0.000 0.000 0.008(6)
C25 0.115(12) 0.043(7) 0.213(19) 0.000 0.000 0.002(7)
N7 0.12(2) 0.70(8) 0.18(3) -0.02(4) 0.000 0.000
C23 0.095(10) 0.181(17) 0.090(11) -0.017(12) 0.000 0.000
C22 0.141(14) 0.26(2) 0.148(14) -0.034(13) -0.002(11) -0.081(14)
C21 0.21(3) 0.40(4) 0.157(19) -0.04(2) -0.03(2) -0.10(3)
O1W 0.061(13) 0.073(13) 0.59(7) 0.000 0.000 -0.018(10)

loop_
_atom_type_symbol
_atom_type_description
_atom_type_scat_dispersion_real
_atom_type_scat_dispersion_imag
_atom_type_scat_source
C C 0.0033 0.0016 'International Tables Vol C Tables 4.2.6.8 and 6.1.1.4'
H H 0.0000 0.0000 'International Tables Vol C Tables 4.2.6.8 and 6.1.1.4'
N N 0.0061 0.0033 'International Tables Vol C Tables 4.2.6.8 and 6.1.1.4'
O O 0.0106 0.0060 'International Tables Vol C Tables 4.2.6.8 and 6.1.1.4'
Cu Cu 0.3201 1.2651 'International Tables Vol C Tables 4.2.6.8 and 6.1.1.4'

loop_
_geom_angle_atom_site_label_1
_geom_angle_atom_site_label_2
_geom_angle_atom_site_label_3
_geom_angle
_geom_angle_site_symmetry_1
_geom_angle_site_symmetry_3
N5 Cu1 N6 174.3(3) . .
N5 Cu1 O1 88.3(2) . .
N6 Cu1 O1 88.1(3) . .
N5 Cu1 N2 89.4(2) . .
N6 Cu1 N2 90.9(3) . .
O1 Cu1 N2 144.4(2) . .
N5 Cu1 N1 92.5(2) . .
N6 Cu1 N1 92.9(2) . .
O1 Cu1 N1 110.3(2) . .
N2 Cu1 N1 105.3(3) . .
N4 Cu2 N4 175.6(4) . 10_556
N4 Cu2 O1 88.65(19) . .
N4 Cu2 O1 88.65(19) 10_556 .
N4 Cu2 O2 90.99(19) . .
N4 Cu2 O2 90.99(19) 10_556 .
O1 Cu2 O2 169.1(3) . .
C11 N2 C20 115.8(7) . .
C11 N2 Cu1 124.0(5) . .
C20 N2 Cu1 120.1(6) . .
C17 N3 C16 115.6(9) . .
C4 N1 C8 113.4(7) . .
C4 N1 Cu1 121.8(5) . .
C8 N1 Cu1 124.7(5) . .
Cu2 O1 Cu1 115.80(19) . .
Cu2 O1 Cu1 115.80(19) . 10_556
Cu1 O1 Cu1 112.6(3) . 10_556
C24 O2 Cu2 109.3(6) . .
C1 N4 N6 106.3(7) . .
C1 N4 Cu2 130.1(6) . .
N6 N4 Cu2 123.4(5) . .
N5 N5 C9 107.4(5) 10_556 .
N5 N5 Cu1 121.19(18) 10_556 .
C9 N5 Cu1 130.9(6) . .
C3 N6 N4 109.5(7) . .
C3 N6 Cu1 130.9(6) . .
N4 N6 Cu1 119.4(5) . .
C2 C1 N4 110.8(8) . .
C1 C2 C3 105.2(9) . .
N6 C3 C2 108.2(8) . .
N1 C4 C5 126.0(8) . .
C4 C5 C6 119.6(7) . .
C5 C6 C7 115.4(7) . .
C5 C6 C6 122.8(8) . 2
C7 C6 C6 121.8(8) . 2
C8 C7 C6 119.5(8) . .
N1 C8 C7 126.0(8) . .
N5 C9 C10 109.7(9) . .
C9 C10 C9 105.7(11) 10_556 .
N2 C11 C12 124.7(8) . .
C11 C12 C13 119.4(8) . .
C12 C13 C19 115.6(8) . .
C12 C13 C14 120.7(8) . .
C19 C13 C14 123.7(7) . .
C15 C14 C18 115.2(8) . .
C15 C14 C13 122.7(8) . .
C18 C14 C13 122.1(7) . .
C14 C15 C16 119.4(8) . .
N3 C16 C15 124.9(9) . .
N3 C17 C18 124.1(9) . .
C17 C18 C14 120.8(8) . .
C20 C19 C13 120.8(7) . .
N2 C20 C19 123.7(8) . .
O3 C24 O2 122.3(10) . .
O3 C24 C25 120.8(11) . .
O2 C24 C25 116.9(10) . .
C21 N7 C21 122(3) . 8_445
C23 C23 C22 120.9(10) 2 8_445
C23 C23 C22 120.9(10) 2 .
C22 C23 C22 118(2) 8_445 .
C21 C22 C23 120(2) . .
C22 C21 N7 119(3) . .

loop_
_geom_bond_atom_site_label_1
_geom_bond_atom_site_label_2
_geom_bond_distance
_geom_bond_site_symmetry_2
Cu1 N5 1.950(6) .
Cu1 N6 1.977(6) .
Cu1 O1 2.036(4) .
Cu1 N2 2.086(7) .
Cu1 N1 2.220(6) .
Cu2 N4 1.939(7) .
Cu2 N4 1.939(7) 10_556
Cu2 O1 1.972(6) .
Cu2 O2 1.998(7) .
N2 C11 1.319(10) .
N2 C20 1.335(9) .
N3 C17 1.310(11) .
N3 C16 1.317(12) .
N1 C4 1.300(10) .
N1 C8 1.326(10) .
O1 Cu1 2.036(4) 10_556
O2 C24 1.259(12) .
O3 C24 1.242(12) .
N4 C1 1.351(10) .
N4 N6 1.356(8) .
N5 N5 1.367(12) 10_556
N5 C9 1.367(9) .
N6 C3 1.322(10) .
C1 C2 1.337(13) .
C2 C3 1.404(13) .
C4 C5 1.374(11) .
C5 C6 1.372(11) .
C6 C7 1.379(10) .
C6 C6 1.460(13) 2
C7 C8 1.357(12) .
C9 C10 1.372(11) .
C10 C9 1.372(11) 10_556
C11 C12 1.382(12) .
C12 C13 1.386(11) .
C13 C19 1.392(11) .
C13 C14 1.467(11) .
C14 C15 1.372(11) .
C14 C18 1.392(10) .
C15 C16 1.389(13) .
C17 C18 1.366(12) .
C19 C20 1.361(11) .
C24 C25 1.465(16) .
N7 C21 1.38(3) .
N7 C21 1.38(3) 8_445
C23 C23 1.36(3) 2
C23 C22 1.426(17) 8_445
C23 C22 1.426(17) .
C22 C21 1.34(3) .
